data_4325752
loop_
_publ_author_name
'Xu Zhang'
'Wen Luo'
'Ya-Ping Zhang'
'Jian-Bing Jiang'
'Qin-Yu Zhu'
'Jie Dai'

_publ_section_title
;
 Indium-Sulfur Supertetrahedral Polymers Integrated with [M(phen)3]2+
 Cations (M = Ni and Fe)
;
_journal_name_full 'Inorganic Chemistry'
_journal_page_first 6972
_journal_page_last 6978
_journal_paper_doi 10.1021/ic200157v
_journal_volume 50
_journal_year 2011
_chemical_formula_sum 'C216 H152 Fe4 In20 N36 O4 S37'
_chemical_formula_weight 7021.76
_chemical_name_systematic
; 
 ? 
;
_space_group_IT_number 15
_symmetry_cell_setting monoclinic
_symmetry_space_group_name_Hall '-C 2yc'
_symmetry_space_group_name_H-M 'C 1 2/c 1'
_atom_sites_solution_hydrogens geom
_atom_sites_solution_primary direct
_atom_sites_solution_secondary difmap
_audit_creation_method SHELXL-97
_cell_angle_alpha 90.00
_cell_angle_beta 108.280(2)
_cell_angle_gamma 90.00
_cell_formula_units_Z 4
_cell_length_a 39.346(3)
_cell_length_b 17.2158(9)
_cell_length_c 35.118(2)
_cell_measurement_reflns_used 45273
_cell_measurement_temperature 223(2)
_cell_measurement_theta_max 27.5
_cell_measurement_theta_min 3.0
_cell_volume 22588(2)
_computing_structure_refinement 'SHELXL-97 (Sheldrick, 1997)'
_computing_structure_solution 'SHELXS-97 (Sheldrick, 1990)'
_diffrn_ambient_temperature 223(2)
_diffrn_detector_area_resol_mean 14.63
_diffrn_measured_fraction_theta_full 0.996
_diffrn_measured_fraction_theta_max 0.996
_diffrn_measurement_device_type 'Rigaku Saturn'
_diffrn_measurement_method \w
_diffrn_radiation_monochromator graphite
_diffrn_radiation_source 'fine-focus sealed tube'
_diffrn_radiation_type MoK\a
_diffrn_radiation_wavelength 0.71075
_diffrn_reflns_av_R_equivalents 0.0939
_diffrn_reflns_av_sigmaI/netI 0.1192
_diffrn_reflns_limit_h_max 43
_diffrn_reflns_limit_h_min -46
_diffrn_reflns_limit_k_max 20
_diffrn_reflns_limit_k_min -18
_diffrn_reflns_limit_l_max 41
_diffrn_reflns_limit_l_min -40
_diffrn_reflns_number 55796
_diffrn_reflns_theta_full 25.00
_diffrn_reflns_theta_max 25.00
_diffrn_reflns_theta_min 3.01
_exptl_absorpt_coefficient_mu 2.650
_exptl_absorpt_correction_T_max 0.7775
_exptl_absorpt_correction_T_min 0.5571
_exptl_absorpt_correction_type multi-scan
_exptl_absorpt_process_details 'Jacobson, R. (1998) Private communication'
_exptl_crystal_colour 'dark red'
_exptl_crystal_density_diffrn 2.065
_exptl_crystal_description Block
_exptl_crystal_F_000 13632
_exptl_crystal_size_max 0.25
_exptl_crystal_size_mid 0.15
_exptl_crystal_size_min 0.10
_platon_squeeze_details
;
;
_refine_diff_density_max 0.955
_refine_diff_density_min -0.905
_refine_diff_density_rms 0.180
_refine_ls_extinction_method none
_refine_ls_goodness_of_fit_ref 1.062
_refine_ls_hydrogen_treatment constr
_refine_ls_matrix_type full
_refine_ls_number_parameters 1159
_refine_ls_number_reflns 19828
_refine_ls_number_restraints 1124
_refine_ls_restrained_S_all 1.037
_refine_ls_R_factor_all 0.1186
_refine_ls_R_factor_gt 0.0745
_refine_ls_shift/su_max 0.045
_refine_ls_shift/su_mean 0.004
_refine_ls_structure_factor_coef Fsqd
_refine_ls_weighting_details 'calc w=1/[\s^2^(Fo^2^)+(0.0190P)^2^+250.9682P] where P=(Fo^2^+2Fc^2^)/3'
_refine_ls_weighting_scheme calc
_refine_ls_wR_factor_gt 0.1178
_refine_ls_wR_factor_ref 0.1347
_reflns_number_gt 13251
_reflns_number_total 19828
_reflns_threshold_expression >2sigma(I)
_cod_data_source_file ic200157v_si_002_3.cif
_cod_data_source_block Mp-InS-6
_cod_original_cell_volume 22587(2)
_cod_original_sg_symbol_Hall '-C 2yc '
_cod_original_sg_symbol_H-M 'C 2/c '
_cod_database_code 4325752

loop_
_symmetry_equiv_pos_as_xyz
'x, y, z'
'-x, y, -z+1/2'
'x+1/2, y+1/2, z'
'-x+1/2, y+1/2, -z+1/2'
'-x, -y, -z'
'x, -y, z-1/2'
'-x+1/2, -y+1/2, -z'
'x+1/2, -y+1/2, z-1/2'

loop_
_atom_site_label
_atom_site_type_symbol
_atom_site_fract_x
_atom_site_fract_y
_atom_site_fract_z
_atom_site_U_iso_or_equiv
_atom_site_adp_type
_atom_site_occupancy
_atom_site_symmetry_multiplicity
_atom_site_calc_flag
_atom_site_refinement_flags
In1 In 0.29449(2) 0.08826(5) 0.19681(2) 0.0312(2) Uani 1 1 d U
In2 In 0.37513(2) 0.23267(5) 0.22772(2) 0.0302(2) Uani 1 1 d U
In3 In 0.35554(2) 0.08279(5) 0.30878(2) 0.0318(2) Uani 1 1 d U
In4 In 0.28786(2) 0.26447(5) 0.26362(2) 0.0297(2) Uani 1 1 d U
In5 In 0.45389(2) 0.38477(5) 0.26633(2) 0.0308(2) Uani 1 1 d U
In6 In 0.43813(2) 0.24082(5) 0.34384(2) 0.0309(2) Uani 1 1 d U
In7 In 0.36921(2) 0.42089(5) 0.29784(2) 0.02779(19) Uani 1 1 d U
In8 In 0.41500(2) 0.09434(5) 0.41702(2) 0.0326(2) Uani 1 1 d U
In9 In 0.35211(2) 0.27020(5) 0.38031(2) 0.02889(19) Uani 1 1 d U
In10 In 0.28288(2) 0.43205(5) 0.33419(2) 0.02818(19) Uani 1 1 d U
Fe1 Fe 0.06358(4) -0.21088(10) 0.59192(5) 0.0340(4) Uani 1 1 d U
Fe2 Fe 0.19993(4) 0.00064(10) 0.44915(5) 0.0314(4) Uani 1 1 d U
S1 S 0.25578(8) 0.01458(18) 0.14052(9) 0.0354(7) Uani 1 1 d U
S2 S 0.34302(8) 0.14471(18) 0.17461(9) 0.0345(7) Uani 1 1 d U
S3 S 0.31821(10) 0.00393(19) 0.25522(10) 0.0460(9) Uani 1 1 d U
S4 S 0.25321(8) 0.1849(2) 0.20880(10) 0.0438(8) Uani 1 1 d U
S5 S 0.42153(8) 0.30089(19) 0.20932(9) 0.0397(8) Uani 1 1 d U
S6 S 0.40343(8) 0.15278(17) 0.28859(9) 0.0330(7) Uani 1 1 d U
S7 S 0.33463(7) 0.33303(17) 0.24173(9) 0.0315(7) Uani 1 1 d U
S8 S 0.38007(9) 0.00339(18) 0.36754(10) 0.0435(8) Uani 1 1 d U
S9 S 0.31634(7) 0.18381(17) 0.32457(8) 0.0293(7) Uani 1 1 d U
S10 S 0.24653(8) 0.35086(19) 0.27961(9) 0.0364(7) Uani 1 1 d U
S11 S 0.5000 0.4610(2) 0.2500 0.0381(11) Uani 1 2 d SU
S12 S 0.48448(8) 0.31068(19) 0.32748(10) 0.0414(8) Uani 1 1 d U
S13 S 0.41513(8) 0.48817(17) 0.27869(9) 0.0330(7) Uani 1 1 d U
S14 S 0.46460(8) 0.15290(19) 0.39852(9) 0.0385(8) Uani 1 1 d U
S15 S 0.39887(7) 0.34087(17) 0.36000(8) 0.0307(7) Uani 1 1 d U
S16 S 0.32646(7) 0.50959(16) 0.31154(9) 0.0291(6) Uani 1 1 d U
S17 S 0.44578(10) 0.0237(2) 0.47955(11) 0.0624(11) Uani 1 1 d U
S18 S 0.37912(8) 0.18999(19) 0.43849(9) 0.0384(8) Uani 1 1 d U
S19 S 0.31321(7) 0.36332(17) 0.39637(8) 0.0296(7) Uani 1 1 d U
N1 N 0.0334(2) -0.1509(5) 0.6170(3) 0.030(2) Uani 1 1 d U
N2 N 0.0396(3) -0.3008(6) 0.6078(3) 0.045(2) Uani 1 1 d U
N3 N 0.1036(2) -0.2167(6) 0.6421(3) 0.036(2) Uani 1 1 d U
N4 N 0.0951(3) -0.2775(5) 0.5717(3) 0.035(2) Uani 1 1 d U
N5 N 0.0812(2) -0.1157(5) 0.5732(3) 0.034(2) Uani 1 1 d U
N6 N 0.0250(2) -0.2039(6) 0.5388(3) 0.038(2) Uani 1 1 d U
N7 N 0.2124(2) -0.0935(5) 0.4239(3) 0.030(2) Uani 1 1 d U
N8 N 0.2401(2) -0.0355(5) 0.4958(3) 0.030(2) Uani 1 1 d U
N9 N 0.2324(3) 0.0669(6) 0.4304(3) 0.036(2) Uani 1 1 d U
N10 N 0.1907(2) 0.0984(5) 0.4731(3) 0.035(2) Uani 1 1 d U
N11 N 0.1594(2) 0.0191(5) 0.4004(3) 0.029(2) Uani 1 1 d U
N12 N 0.1637(3) -0.0595(5) 0.4654(3) 0.035(2) Uani 1 1 d U
N13 N 0.1147(3) 0.1889(8) 0.4051(4) 0.070(3) Uani 1 1 d U
N14 N 0.1504(4) 0.2508(8) 0.3546(4) 0.080(4) Uani 1 1 d U
C1 C 0.0331(3) -0.0748(7) 0.6240(3) 0.035(3) Uani 1 1 d U
H1 H 0.0498 -0.0425 0.6176 0.042 Uiso 1 1 calc R
C2 C 0.0082(3) -0.0419(8) 0.6408(4) 0.046(3) Uani 1 1 d U
H2 H 0.0079 0.0121 0.6446 0.055 Uiso 1 1 calc R
C3 C -0.0158(4) -0.0887(8) 0.6518(4) 0.057(3) Uani 1 1 d U
H3 H -0.0323 -0.0670 0.6631 0.068 Uiso 1 1 calc R
C4 C -0.0151(3) -0.1675(8) 0.6459(4) 0.048(3) Uani 1 1 d U
C5 C 0.0105(3) -0.1968(7) 0.6288(4) 0.040(3) Uani 1 1 d U
C6 C 0.0444(4) -0.3761(8) 0.6032(5) 0.060(4) Uani 1 1 d U
H6 H 0.0625 -0.3924 0.5927 0.073 Uiso 1 1 calc R
C7 C 0.0222(4) -0.4330(9) 0.6140(5) 0.081(4) Uani 1 1 d U
H7 H 0.0257 -0.4863 0.6110 0.098 Uiso 1 1 calc R
C8 C -0.0035(4) -0.4079(9) 0.6286(5) 0.073(4) Uani 1 1 d U
H8 H -0.0184 -0.4446 0.6352 0.088 Uiso 1 1 calc R
C9 C -0.0090(4) -0.3311(9) 0.6340(5) 0.060(3) Uani 1 1 d U
C10 C 0.0134(3) -0.2780(7) 0.6234(4) 0.044(3) Uani 1 1 d U
C11 C -0.0383(4) -0.2230(8) 0.6557(4) 0.053(3) Uani 1 1 d U
H11 H -0.0566 -0.2053 0.6656 0.064 Uiso 1 1 calc R
C12 C -0.0346(4) -0.2994(9) 0.6512(4) 0.061(3) Uani 1 1 d U
H12 H -0.0493 -0.3338 0.6596 0.074 Uiso 1 1 calc R
C13 C 0.1081(4) -0.1856(8) 0.6785(4) 0.052(3) Uani 1 1 d U
H13 H 0.0906 -0.1513 0.6815 0.062 Uiso 1 1 calc R
C14 C 0.1373(4) -0.2012(8) 0.7120(4) 0.056(3) Uani 1 1 d U
H14 H 0.1395 -0.1779 0.7368 0.067 Uiso 1 1 calc R
C15 C 0.1620(4) -0.2495(8) 0.7080(4) 0.052(3) Uani 1 1 d U
H15 H 0.1809 -0.2628 0.7311 0.063 Uiso 1 1 calc R
C16 C 0.1618(3) -0.2812(8) 0.6727(4) 0.045(3) Uani 1 1 d U
C17 C 0.1312(3) -0.2653(7) 0.6394(4) 0.039(3) Uani 1 1 d U
C18 C 0.0903(3) -0.3045(7) 0.5355(4) 0.043(3) Uani 1 1 d U
H18 H 0.0693 -0.2908 0.5149 0.052 Uiso 1 1 calc R
C19 C 0.1152(4) -0.3532(7) 0.5264(4) 0.049(3) Uani 1 1 d U
H19 H 0.1101 -0.3736 0.5003 0.059 Uiso 1 1 calc R
C20 C 0.1471(4) -0.3716(8) 0.5549(5) 0.056(3) Uani 1 1 d U
H20 H 0.1643 -0.4032 0.5489 0.067 Uiso 1 1 calc R
C21 C 0.1527(3) -0.3414(7) 0.5929(5) 0.049(3) Uani 1 1 d U
C22 C 0.1261(3) -0.2943(7) 0.6002(4) 0.040(3) Uani 1 1 d U
C23 C 0.1876(3) -0.3329(8) 0.6643(5) 0.058(3) Uani 1 1 d U
H23 H 0.2075 -0.3494 0.6856 0.069 Uiso 1 1 calc R
C24 C 0.1838(4) -0.3577(8) 0.6269(5) 0.057(3) Uani 1 1 d U
H24 H 0.2023 -0.3872 0.6226 0.068 Uiso 1 1 calc R
C25 C 0.1100(3) -0.0728(7) 0.5908(4) 0.042(3) Uani 1 1 d U
H25 H 0.1262 -0.0900 0.6152 0.051 Uiso 1 1 calc R
C26 C 0.1169(4) -0.0033(8) 0.5744(4) 0.051(3) Uani 1 1 d U
H26 H 0.1367 0.0270 0.5887 0.061 Uiso 1 1 calc R
C27 C 0.0957(4) 0.0212(8) 0.5380(4) 0.050(3) Uani 1 1 d U
H27 H 0.1010 0.0674 0.5268 0.061 Uiso 1 1 calc R
C28 C 0.0651(4) -0.0240(7) 0.5172(4) 0.046(3) Uani 1 1 d U
C29 C 0.0599(3) -0.0926(6) 0.5364(3) 0.032(2) Uani 1 1 d U
C30 C -0.0023(3) -0.2505(9) 0.5226(4) 0.056(3) Uani 1 1 d U
H30 H -0.0049 -0.2958 0.5364 0.067 Uiso 1 1 calc R
C31 C -0.0273(4) -0.2343(10) 0.4856(4) 0.060(4) Uani 1 1 d U
H31 H -0.0467 -0.2680 0.4750 0.072 Uiso 1 1 calc R
C32 C -0.0240(4) -0.1721(9) 0.4652(4) 0.060(4) Uani 1 1 d U
H32 H -0.0416 -0.1616 0.4406 0.072 Uiso 1 1 calc R
C33 C 0.0055(4) -0.1203(8) 0.4795(4) 0.046(3) Uani 1 1 d U
C34 C 0.0298(3) -0.1401(7) 0.5184(3) 0.035(3) Uani 1 1 d U
C35 C 0.0401(4) -0.0079(8) 0.4779(4) 0.057(3) Uani 1 1 d U
H35 H 0.0434 0.0366 0.4639 0.069 Uiso 1 1 calc R
C36 C 0.0127(4) -0.0546(8) 0.4613(4) 0.057(3) Uani 1 1 d U
H36 H -0.0026 -0.0421 0.4356 0.068 Uiso 1 1 calc R
C37 C 0.1996(3) -0.1207(7) 0.3863(4) 0.038(3) Uani 1 1 d U
H37 H 0.1806 -0.0939 0.3680 0.045 Uiso 1 1 calc R
C38 C 0.2131(3) -0.1870(7) 0.3729(4) 0.043(3) Uani 1 1 d U
H38 H 0.2030 -0.2042 0.3464 0.051 Uiso 1 1 calc R
C39 C 0.2403(3) -0.2258(7) 0.3981(4) 0.042(3) Uani 1 1 d U
H39 H 0.2497 -0.2695 0.3888 0.050 Uiso 1 1 calc R
C40 C 0.2553(3) -0.2022(7) 0.4383(4) 0.039(3) Uani 1 1 d U
C41 C 0.2410(3) -0.1341(7) 0.4496(3) 0.035(2) Uani 1 1 d U
C42 C 0.2535(3) -0.0032(8) 0.5318(4) 0.044(3) Uani 1 1 d U
H42 H 0.2425 0.0413 0.5381 0.053 Uiso 1 1 calc R
C43 C 0.2840(3) -0.0344(9) 0.5607(4) 0.052(3) Uani 1 1 d U
H43 H 0.2935 -0.0086 0.5854 0.063 Uiso 1 1 calc R
C44 C 0.2997(3) -0.0989(9) 0.5542(4) 0.053(3) Uani 1 1 d U
H44 H 0.3197 -0.1196 0.5739 0.064 Uiso 1 1 calc R
C45 C 0.2854(3) -0.1355(8) 0.5165(4) 0.045(3) Uani 1 1 d U
C46 C 0.2555(3) -0.1005(7) 0.4881(3) 0.031(2) Uani 1 1 d U
C47 C 0.2850(3) -0.2365(8) 0.4666(4) 0.053(3) Uani 1 1 d U
H47 H 0.2958 -0.2802 0.4592 0.064 Uiso 1 1 calc R
C48 C 0.2986(4) -0.2081(8) 0.5045(4) 0.052(3) Uani 1 1 d U
H48 H 0.3169 -0.2356 0.5234 0.062 Uiso 1 1 calc R
C49 C 0.2561(3) 0.0509(8) 0.4121(4) 0.041(3) Uani 1 1 d U
H49 H 0.2601 -0.0019 0.4082 0.049 Uiso 1 1 calc R
C50 C 0.2752(3) 0.1024(8) 0.3982(4) 0.049(3) Uani 1 1 d U
H50 H 0.2923 0.0858 0.3863 0.059 Uiso 1 1 calc R
C51 C 0.2688(3) 0.1810(8) 0.4022(4) 0.052(3) Uani 1 1 d U
H51 H 0.2804 0.2186 0.3914 0.063 Uiso 1 1 calc R
C52 C 0.2444(3) 0.2042(7) 0.4229(4) 0.041(3) Uani 1 1 d U
C53 C 0.2278(3) 0.1439(7) 0.4370(3) 0.034(2) Uani 1 1 d U
C54 C 0.1701(3) 0.1126(7) 0.4967(3) 0.042(3) Uani 1 1 d U
H54 H 0.1602 0.0708 0.5068 0.050 Uiso 1 1 calc R
C55 C 0.1633(3) 0.1898(8) 0.5065(4) 0.046(3) Uani 1 1 d U
H55 H 0.1489 0.1983 0.5229 0.055 Uiso 1 1 calc R
C56 C 0.1771(3) 0.2512(8) 0.4927(4) 0.047(3) Uani 1 1 d U
H56 H 0.1725 0.3021 0.4994 0.057 Uiso 1 1 calc R
C57 C 0.1987(4) 0.2379(7) 0.4679(4) 0.043(3) Uani 1 1 d U
C58 C 0.2048(3) 0.1620(7) 0.4600(3) 0.036(3) Uani 1 1 d U
C59 C 0.2372(3) 0.2828(8) 0.4300(4) 0.050(3) Uani 1 1 d U
H59 H 0.2474 0.3230 0.4191 0.060 Uiso 1 1 calc R
C60 C 0.2154(4) 0.3004(8) 0.4526(4) 0.056(3) Uani 1 1 d U
H60 H 0.2114 0.3525 0.4580 0.068 Uiso 1 1 calc R
C61 C 0.1571(3) 0.0605(7) 0.3672(3) 0.038(3) Uani 1 1 d U
H61 H 0.1763 0.0928 0.3672 0.045 Uiso 1 1 calc R
C62 C 0.1269(3) 0.0574(8) 0.3324(4) 0.044(3) Uani 1 1 d U
H62 H 0.1264 0.0875 0.3099 0.053 Uiso 1 1 calc R
C63 C 0.0985(3) 0.0111(7) 0.3312(4) 0.043(3) Uani 1 1 d U
H63 H 0.0787 0.0079 0.3078 0.051 Uiso 1 1 calc R
C64 C 0.0994(3) -0.0313(7) 0.3652(4) 0.036(3) Uani 1 1 d U
C65 C 0.1299(3) -0.0260(7) 0.3986(3) 0.032(2) Uani 1 1 d U
C66 C 0.1663(3) -0.0941(6) 0.5004(3) 0.028(2) Uani 1 1 d U
H66 H 0.1874 -0.0877 0.5221 0.033 Uiso 1 1 calc R
C67 C 0.1385(3) -0.1397(7) 0.5057(4) 0.045(3) Uani 1 1 d U
H67 H 0.1408 -0.1625 0.5307 0.054 Uiso 1 1 calc R
C68 C 0.1075(3) -0.1505(7) 0.4735(4) 0.042(3) Uani 1 1 d U
H68 H 0.0893 -0.1836 0.4762 0.050 Uiso 1 1 calc R
C69 C 0.1034(3) -0.1124(7) 0.4375(4) 0.034(3) Uani 1 1 d U
C70 C 0.1321(3) -0.0664(7) 0.4339(4) 0.037(3) Uani 1 1 d U
C71 C 0.0702(3) -0.0799(7) 0.3680(4) 0.040(3) Uani 1 1 d U
H71 H 0.0494 -0.0849 0.3458 0.048 Uiso 1 1 calc R
C72 C 0.0729(3) -0.1176(7) 0.4020(4) 0.041(3) Uani 1 1 d U
H72 H 0.0537 -0.1494 0.4028 0.049 Uiso 1 1 calc R
C73 C 0.1687(5) 0.2771(11) 0.3302(6) 0.088(4) Uani 1 1 d U
H73 H 0.1798 0.2424 0.3171 0.106 Uiso 1 1 calc R
C74 C 0.1707(4) 0.3608(10) 0.3249(5) 0.081(4) Uani 1 1 d U
H74 H 0.1821 0.3805 0.3071 0.097 Uiso 1 1 calc R
C75 C 0.1563(5) 0.4102(11) 0.3454(6) 0.087(4) Uani 1 1 d U
H75 H 0.1582 0.4641 0.3424 0.105 Uiso 1 1 calc R
C76 C 0.1384(5) 0.3811(10) 0.3713(6) 0.081(4) Uani 1 1 d U
C77 C 0.1362(4) 0.3011(9) 0.3758(5) 0.069(3) Uani 1 1 d U
C78 C 0.0955(4) 0.1624(11) 0.4289(5) 0.079(4) Uani 1 1 d U
H78 H 0.0926 0.1084 0.4304 0.094 Uiso 1 1 calc R
C79 C 0.0798(5) 0.2101(11) 0.4509(5) 0.085(4) Uani 1 1 d U
H79 H 0.0664 0.1887 0.4664 0.102 Uiso 1 1 calc R
C80 C 0.0845(4) 0.2909(12) 0.4494(5) 0.085(4) Uani 1 1 d U
H80 H 0.0751 0.3241 0.4648 0.102 Uiso 1 1 calc R
C81 C 0.1030(4) 0.3220(10) 0.4252(5) 0.070(4) Uani 1 1 d U
C82 C 0.1175(4) 0.2690(10) 0.4025(5) 0.063(3) Uani 1 1 d U
C83 C 0.1220(4) 0.4307(11) 0.3933(6) 0.090(4) Uani 1 1 d U
H83 H 0.1224 0.4844 0.3886 0.108 Uiso 1 1 calc R
C84 C 0.1057(4) 0.4070(11) 0.4203(6) 0.086(4) Uani 1 1 d U
H84 H 0.0967 0.4426 0.4351 0.103 Uiso 1 1 calc R

loop_
_atom_site_aniso_label
_atom_site_aniso_U_11
_atom_site_aniso_U_22
_atom_site_aniso_U_33
_atom_site_aniso_U_23
_atom_site_aniso_U_13
_atom_site_aniso_U_12
In1 0.0322(5) 0.0312(5) 0.0314(5) -0.0041(4) 0.0120(4) -0.0066(4)
In2 0.0301(4) 0.0307(5) 0.0318(5) -0.0035(4) 0.0127(4) -0.0052(4)
In3 0.0333(5) 0.0293(5) 0.0319(5) 0.0000(4) 0.0088(4) -0.0033(4)
In4 0.0264(4) 0.0321(5) 0.0305(4) -0.0038(4) 0.0088(4) -0.0002(4)
In5 0.0283(4) 0.0308(5) 0.0364(5) -0.0015(4) 0.0147(4) -0.0041(4)
In6 0.0266(4) 0.0308(5) 0.0356(5) 0.0002(4) 0.0103(4) -0.0006(4)
In7 0.0255(4) 0.0286(5) 0.0316(4) 0.0002(4) 0.0124(4) -0.0008(4)
In8 0.0328(5) 0.0295(5) 0.0338(5) 0.0019(4) 0.0081(4) 0.0026(4)
In9 0.0286(4) 0.0281(5) 0.0301(4) 0.0012(4) 0.0094(4) 0.0023(4)
In10 0.0275(4) 0.0292(5) 0.0286(4) -0.0004(4) 0.0100(4) 0.0030(4)
Fe1 0.0347(10) 0.0311(10) 0.0364(10) 0.0007(8) 0.0114(8) 0.0021(8)
Fe2 0.0342(9) 0.0312(10) 0.0319(9) -0.0002(8) 0.0149(8) -0.0016(8)
S1 0.0414(18) 0.0372(18) 0.0303(16) -0.0055(14) 0.0150(14) -0.0144(15)
S2 0.0365(17) 0.0365(18) 0.0338(17) -0.0117(14) 0.0156(14) -0.0120(14)
S3 0.062(2) 0.0314(18) 0.0364(18) 0.0001(15) 0.0043(16) -0.0188(17)
S4 0.0293(16) 0.055(2) 0.0435(19) -0.0209(17) 0.0060(14) -0.0024(16)
S5 0.0419(18) 0.044(2) 0.0410(18) -0.0106(15) 0.0240(15) -0.0161(15)
S6 0.0333(16) 0.0326(17) 0.0324(16) -0.0018(14) 0.0093(13) -0.0078(14)
S7 0.0279(15) 0.0323(17) 0.0347(16) -0.0041(14) 0.0106(13) 0.0007(13)
S8 0.052(2) 0.0272(17) 0.0409(18) 0.0035(14) -0.0006(16) -0.0052(16)
S9 0.0297(15) 0.0297(16) 0.0273(15) -0.0047(13) 0.0071(12) -0.0011(13)
S10 0.0255(15) 0.0408(19) 0.0406(18) -0.0111(15) 0.0071(14) 0.0032(14)
S11 0.032(2) 0.028(2) 0.061(3) 0.000 0.024(2) 0.000
S12 0.0290(16) 0.045(2) 0.051(2) 0.0135(16) 0.0136(15) -0.0020(15)
S13 0.0309(16) 0.0283(16) 0.0451(18) -0.0005(14) 0.0195(14) -0.0044(13)
S14 0.0322(17) 0.0408(19) 0.0417(18) 0.0059(15) 0.0106(14) 0.0021(15)
S15 0.0266(15) 0.0351(17) 0.0302(16) 0.0009(13) 0.0086(13) -0.0002(13)
S16 0.0270(15) 0.0278(16) 0.0337(16) -0.0010(13) 0.0113(13) 0.0025(13)
S17 0.054(2) 0.073(3) 0.050(2) 0.026(2) 0.0014(18) 0.012(2)
S18 0.0420(18) 0.0414(19) 0.0331(17) 0.0061(15) 0.0136(14) 0.0145(15)
S19 0.0266(15) 0.0323(17) 0.0308(16) 0.0024(13) 0.0101(13) 0.0019(13)
N1 0.039(5) 0.026(5) 0.024(5) 0.001(4) 0.009(4) -0.001(4)
N2 0.051(6) 0.031(5) 0.060(6) -0.001(5) 0.031(5) 0.005(5)
N3 0.034(5) 0.038(6) 0.033(5) 0.009(4) 0.004(4) 0.010(4)
N4 0.044(5) 0.018(5) 0.043(5) 0.006(4) 0.014(4) -0.001(4)
N5 0.028(5) 0.032(5) 0.041(5) -0.002(4) 0.008(4) 0.007(4)
N6 0.030(5) 0.046(6) 0.039(5) -0.010(4) 0.015(4) -0.001(4)
N7 0.029(5) 0.026(5) 0.038(5) 0.002(4) 0.016(4) -0.002(4)
N8 0.035(5) 0.031(5) 0.031(5) 0.002(4) 0.019(4) -0.009(4)
N9 0.042(5) 0.036(5) 0.035(5) -0.003(4) 0.020(4) -0.007(5)
N10 0.042(5) 0.034(5) 0.036(5) 0.005(4) 0.022(4) 0.001(4)
N11 0.029(4) 0.030(5) 0.036(5) 0.001(4) 0.022(4) 0.001(4)
N12 0.044(5) 0.026(5) 0.040(5) 0.003(4) 0.021(4) -0.001(4)
N13 0.064(7) 0.077(7) 0.061(7) 0.026(6) 0.010(6) 0.020(7)
N14 0.085(9) 0.068(8) 0.092(9) 0.008(7) 0.038(7) 0.006(7)
C1 0.034(6) 0.038(6) 0.028(6) 0.003(5) -0.001(5) 0.008(5)
C2 0.046(7) 0.043(7) 0.041(7) -0.011(6) 0.002(6) 0.006(6)
C3 0.054(7) 0.058(7) 0.059(8) -0.013(7) 0.018(6) 0.013(6)
C4 0.044(6) 0.047(6) 0.054(7) -0.005(6) 0.018(5) 0.008(6)
C5 0.039(6) 0.046(6) 0.039(6) -0.004(5) 0.020(5) 0.002(5)
C6 0.069(8) 0.036(6) 0.095(9) 0.004(7) 0.051(7) 0.004(6)
C7 0.098(10) 0.040(7) 0.130(11) 0.008(8) 0.071(9) 0.002(7)
C8 0.090(9) 0.048(7) 0.106(10) -0.009(8) 0.067(8) -0.011(7)
C9 0.070(8) 0.050(7) 0.078(8) -0.006(7) 0.046(6) -0.005(6)
C10 0.047(6) 0.035(6) 0.057(7) -0.002(6) 0.028(5) -0.006(5)
C11 0.053(7) 0.063(7) 0.056(7) -0.010(7) 0.033(6) 0.001(7)
C12 0.068(8) 0.055(7) 0.072(8) 0.005(7) 0.038(7) 0.003(7)
C13 0.053(7) 0.061(8) 0.038(6) 0.009(6) 0.009(6) 0.012(7)
C14 0.068(8) 0.049(8) 0.046(7) 0.015(6) 0.009(6) 0.015(7)
C15 0.052(7) 0.049(8) 0.041(6) 0.019(6) -0.007(6) 0.004(6)
C16 0.028(6) 0.048(7) 0.054(6) 0.015(6) 0.004(5) -0.001(5)
C17 0.031(5) 0.043(6) 0.040(6) 0.013(5) 0.009(5) 0.004(5)
C18 0.043(7) 0.036(7) 0.052(7) 0.013(6) 0.019(6) 0.015(6)
C19 0.060(7) 0.035(7) 0.058(7) 0.006(6) 0.027(6) 0.003(6)
C20 0.045(7) 0.040(7) 0.082(8) -0.009(7) 0.020(6) 0.000(6)
C21 0.041(6) 0.032(6) 0.077(7) -0.004(6) 0.024(6) -0.005(5)
C22 0.031(5) 0.030(6) 0.060(6) -0.001(5) 0.017(5) -0.006(5)
C23 0.034(6) 0.052(8) 0.079(8) 0.000(7) 0.006(6) -0.005(6)
C24 0.039(7) 0.042(7) 0.091(8) -0.001(7) 0.023(6) 0.007(6)
C25 0.034(6) 0.043(7) 0.047(7) -0.003(6) 0.009(5) -0.004(5)
C26 0.050(7) 0.043(7) 0.061(8) -0.010(6) 0.019(6) 0.006(6)
C27 0.055(7) 0.041(7) 0.068(8) 0.000(6) 0.038(6) 0.002(6)
C28 0.053(7) 0.041(6) 0.053(7) 0.003(5) 0.031(5) 0.005(5)
C29 0.034(5) 0.024(5) 0.041(6) 0.007(5) 0.019(5) 0.008(4)
C30 0.046(7) 0.058(8) 0.064(8) -0.017(7) 0.017(6) -0.016(6)
C31 0.052(7) 0.075(9) 0.053(8) -0.021(7) 0.017(6) -0.005(7)
C32 0.046(7) 0.078(9) 0.045(7) -0.018(6) -0.001(6) -0.001(7)
C33 0.053(7) 0.046(7) 0.040(6) -0.003(5) 0.017(5) 0.017(5)
C34 0.042(6) 0.025(6) 0.036(6) -0.005(5) 0.012(5) 0.011(5)
C35 0.076(9) 0.046(8) 0.055(7) 0.019(6) 0.026(6) 0.019(6)
C36 0.073(8) 0.056(8) 0.043(7) 0.006(6) 0.020(6) 0.023(6)
C37 0.028(6) 0.049(7) 0.037(6) 0.000(5) 0.010(5) 0.006(5)
C38 0.044(7) 0.049(7) 0.032(6) -0.014(5) 0.007(5) 0.005(6)
C39 0.039(6) 0.036(7) 0.058(7) -0.014(6) 0.025(5) 0.004(5)
C40 0.036(6) 0.032(6) 0.050(6) -0.003(5) 0.016(5) -0.003(5)
C41 0.036(6) 0.030(6) 0.038(6) 0.000(5) 0.012(5) -0.003(5)
C42 0.043(6) 0.063(8) 0.034(6) 0.002(6) 0.023(5) 0.006(6)
C43 0.047(7) 0.073(8) 0.033(6) 0.016(6) 0.007(5) 0.010(7)
C44 0.034(7) 0.080(9) 0.039(6) 0.006(6) 0.001(5) 0.014(6)
C45 0.047(6) 0.051(7) 0.034(6) 0.012(5) 0.006(5) 0.005(6)
C46 0.030(5) 0.037(6) 0.029(5) 0.005(5) 0.014(4) -0.003(5)
C47 0.047(7) 0.055(8) 0.058(7) 0.006(6) 0.019(6) 0.008(6)
C48 0.051(7) 0.053(7) 0.054(7) 0.022(6) 0.020(6) 0.006(6)
C49 0.040(6) 0.041(7) 0.047(7) -0.005(6) 0.022(5) 0.000(5)
C50 0.046(7) 0.047(7) 0.062(8) -0.003(6) 0.028(6) -0.017(6)
C51 0.053(7) 0.050(7) 0.061(8) -0.005(7) 0.027(6) -0.022(6)
C52 0.043(6) 0.038(6) 0.042(6) -0.009(5) 0.012(5) -0.017(5)
C53 0.039(6) 0.036(6) 0.026(5) -0.008(5) 0.010(4) -0.009(5)
C54 0.061(7) 0.037(6) 0.034(6) 0.009(5) 0.023(5) 0.008(6)
C55 0.055(7) 0.047(7) 0.037(7) -0.007(6) 0.016(6) 0.011(6)
C56 0.047(7) 0.037(7) 0.049(7) -0.009(6) 0.002(5) 0.003(6)
C57 0.061(7) 0.032(6) 0.037(6) -0.009(5) 0.016(5) -0.004(6)
C58 0.046(6) 0.033(5) 0.029(6) -0.005(5) 0.011(5) -0.007(5)
C59 0.051(7) 0.042(7) 0.054(8) -0.002(6) 0.010(6) -0.017(6)
C60 0.063(8) 0.037(7) 0.065(8) -0.008(6) 0.014(6) -0.011(6)
C61 0.029(6) 0.045(7) 0.041(6) 0.009(5) 0.013(5) 0.001(5)
C62 0.045(7) 0.050(7) 0.031(6) 0.006(6) 0.003(5) -0.001(6)
C63 0.037(6) 0.047(7) 0.040(6) -0.001(6) 0.007(5) 0.008(6)
C64 0.025(5) 0.039(6) 0.042(6) -0.005(5) 0.010(5) 0.006(5)
C65 0.031(5) 0.037(6) 0.036(5) -0.003(5) 0.020(4) 0.002(5)
C66 0.037(6) 0.012(5) 0.036(6) 0.010(5) 0.014(5) 0.005(5)
C67 0.045(7) 0.041(7) 0.050(7) 0.011(6) 0.014(6) 0.001(6)
C68 0.038(6) 0.049(7) 0.048(7) 0.004(6) 0.028(5) -0.006(6)
C69 0.024(5) 0.042(6) 0.044(6) 0.004(5) 0.022(5) 0.001(5)
C70 0.029(5) 0.045(6) 0.042(6) 0.002(5) 0.018(5) 0.004(5)
C71 0.035(6) 0.045(7) 0.037(6) -0.014(5) 0.010(5) 0.004(5)
C72 0.028(6) 0.043(7) 0.056(7) -0.001(6) 0.019(5) 0.004(5)
C73 0.095(10) 0.076(9) 0.103(11) 0.024(9) 0.044(8) -0.007(9)
C74 0.074(9) 0.076(9) 0.103(11) 0.019(9) 0.043(8) 0.006(8)
C75 0.082(10) 0.074(9) 0.114(11) 0.024(9) 0.042(8) 0.004(8)
C76 0.070(8) 0.065(8) 0.115(10) 0.013(8) 0.037(7) 0.001(7)
C77 0.061(8) 0.057(7) 0.091(9) 0.007(7) 0.028(6) -0.002(7)
C78 0.066(9) 0.095(10) 0.077(10) 0.009(8) 0.025(7) 0.003(8)
C79 0.073(9) 0.100(10) 0.087(10) 0.000(9) 0.031(8) 0.004(9)
C80 0.072(9) 0.104(10) 0.083(10) 0.014(9) 0.028(7) 0.006(9)
C81 0.052(7) 0.081(8) 0.077(9) 0.006(7) 0.019(6) 0.007(7)
C82 0.047(7) 0.071(7) 0.066(8) 0.010(7) 0.008(6) 0.017(7)
C83 0.074(10) 0.073(9) 0.125(12) -0.006(9) 0.033(8) -0.012(8)
C84 0.068(9) 0.076(9) 0.113(11) -0.010(9) 0.029(8) -0.003(8)

loop_
_atom_type_symbol
_atom_type_description
_atom_type_scat_dispersion_real
_atom_type_scat_dispersion_imag
_atom_type_scat_source
C C 0.0033 0.0016 'International Tables Vol C Tables 4.2.6.8 and 6.1.1.4'
H H 0.0000 0.0000 'International Tables Vol C Tables 4.2.6.8 and 6.1.1.4'
S S 0.1246 0.1234 'International Tables Vol C Tables 4.2.6.8 and 6.1.1.4'
In In -0.7276 1.3100 'International Tables Vol C Tables 4.2.6.8 and 6.1.1.4'
Fe Fe 0.3463 0.8444 'International Tables Vol C Tables 4.2.6.8 and 6.1.1.4'
N N 0.0061 0.0033 'International Tables Vol C Tables 4.2.6.8 and 6.1.1.4'
O O 0.0106 0.0060 'International Tables Vol C Tables 4.2.6.8 and 6.1.1.4'

loop_
_geom_angle_atom_site_label_1
_geom_angle_atom_site_label_2
_geom_angle_atom_site_label_3
_geom_angle
_geom_angle_site_symmetry_1
_geom_angle_site_symmetry_3
S1 In1 S4 102.30(11) . .
S1 In1 S3 110.37(11) . .
S4 In1 S3 110.96(12) . .
S1 In1 S2 107.23(10) . .
S4 In1 S2 113.92(11) . .
S3 In1 S2 111.57(12) . .
S5 In2 S2 110.59(10) . .
S5 In2 S6 108.98(11) . .
S2 In2 S6 107.44(11) . .
S5 In2 S7 107.30(11) . .
S2 In2 S7 111.83(10) . .
S6 In2 S7 110.69(10) . .
S8 In3 S3 109.34(11) . .
S8 In3 S9 108.29(11) . .
S3 In3 S9 107.33(11) . .
S8 In3 S6 112.23(11) . .
S3 In3 S6 112.13(11) . .
S9 In3 S6 107.32(10) . .
S10 In4 S4 106.55(11) . .
S10 In4 S9 107.37(10) . .
S4 In4 S9 110.95(11) . .
S10 In4 S7 113.44(11) . .
S4 In4 S7 108.03(11) . .
S9 In4 S7 110.46(10) . .
S11 In5 S12 106.65(9) . .
S11 In5 S13 101.45(11) . .
S12 In5 S13 112.33(11) . .
S11 In5 S5 110.77(9) . .
S12 In5 S5 112.96(12) . .
S13 In5 S5 111.94(11) . .
S12 In6 S14 109.54(11) . .
S12 In6 S15 106.24(11) . .
S14 In6 S15 113.33(10) . .
S12 In6 S6 112.87(11) . .
S14 In6 S6 103.40(11) . .
S15 In6 S6 111.61(10) . .
S13 In7 S16 112.27(10) . .
S13 In7 S7 109.77(10) . .
S16 In7 S7 107.15(10) . .
S13 In7 S15 108.55(10) . .
S16 In7 S15 109.36(10) . .
S7 In7 S15 109.71(10) . .
S8 In8 S18 113.93(12) . .
S8 In8 S14 113.23(12) . .
S18 In8 S14 112.93(11) . .
S8 In8 S17 109.22(13) . .
S18 In8 S17 103.18(13) . .
S14 In8 S17 103.20(12) . .
S19 In9 S18 109.03(10) . .
S19 In9 S15 108.88(10) . .
S18 In9 S15 110.66(10) . .
S19 In9 S9 109.63(10) . .
S18 In9 S9 108.12(11) . .
S15 In9 S9 110.50(10) . .
S19 In10 S10 115.26(11) . .
S19 In10 S1 98.16(10) . 4
S10 In10 S1 109.89(10) . 4
S19 In10 S16 110.67(10) . .
S10 In10 S16 110.42(10) . .
S1 In10 S16 111.94(10) 4 .
N3 Fe1 N5 94.3(4) . .
N3 Fe1 N2 91.5(4) . .
N5 Fe1 N2 172.6(4) . .
N3 Fe1 N4 82.9(4) . .
N5 Fe1 N4 92.1(4) . .
N2 Fe1 N4 93.2(4) . .
N3 Fe1 N1 92.9(4) . .
N5 Fe1 N1 92.2(4) . .
N2 Fe1 N1 82.9(4) . .
N4 Fe1 N1 174.2(4) . .
N3 Fe1 N6 176.4(4) . .
N5 Fe1 N6 83.3(4) . .
N2 Fe1 N6 91.1(4) . .
N4 Fe1 N6 94.5(4) . .
N1 Fe1 N6 89.8(4) . .
N10 Fe2 N11 91.5(4) . .
N10 Fe2 N9 82.8(4) . .
N11 Fe2 N9 92.8(4) . .
N10 Fe2 N12 94.5(4) . .
N11 Fe2 N12 82.8(4) . .
N9 Fe2 N12 174.8(4) . .
N10 Fe2 N8 97.0(4) . .
N11 Fe2 N8 170.9(4) . .
N9 Fe2 N8 91.4(4) . .
N12 Fe2 N8 93.4(4) . .
N10 Fe2 N7 175.4(4) . .
N11 Fe2 N7 89.4(4) . .
N9 Fe2 N7 92.7(4) . .
N12 Fe2 N7 90.1(4) . .
N8 Fe2 N7 82.4(4) . .
In1 S1 In10 108.03(11) . 4_545
In2 S2 In1 105.67(11) . .
In3 S3 In1 107.39(12) . .
In4 S4 In1 106.50(12) . .
In2 S5 In5 107.87(12) . .
In2 S6 In6 108.61(12) . .
In2 S6 In3 109.47(11) . .
In6 S6 In3 110.24(11) . .
In2 S7 In4 108.05(11) . .
In2 S7 In7 110.34(11) . .
In4 S7 In7 108.17(11) . .
In3 S8 In8 103.44(12) . .
In4 S9 In3 109.77(11) . .
In4 S9 In9 109.24(11) . .
In3 S9 In9 110.57(11) . .
In4 S10 In10 105.41(11) . .
In5 S11 In5 115.17(17) 2_655 .
In6 S12 In5 105.55(12) . .
In7 S13 In5 105.12(11) . .
In6 S14 In8 106.71(12) . .
In6 S15 In9 107.07(11) . .
In6 S15 In7 109.27(11) . .
In9 S15 In7 109.29(10) . .
In7 S16 In10 108.35(11) . .
In9 S18 In8 105.54(12) . .
In9 S19 In10 106.38(11) . .
C1 N1 C5 118.2(10) . .
C1 N1 Fe1 129.4(8) . .
C5 N1 Fe1 112.4(8) . .
C6 N2 C10 119.0(11) . .
C6 N2 Fe1 128.9(9) . .
C10 N2 Fe1 111.9(8) . .
C13 N3 C17 115.3(10) . .
C13 N3 Fe1 131.6(8) . .
C17 N3 Fe1 113.0(8) . .
C18 N4 C22 117.8(11) . .
C18 N4 Fe1 129.7(8) . .
C22 N4 Fe1 112.6(8) . .
C25 N5 C29 117.4(11) . .
C25 N5 Fe1 130.1(9) . .
C29 N5 Fe1 112.5(8) . .
C30 N6 C34 119.6(12) . .
C30 N6 Fe1 130.0(10) . .
C34 N6 Fe1 110.4(8) . .
C37 N7 C41 116.2(10) . .
C37 N7 Fe2 131.1(8) . .
C41 N7 Fe2 112.6(7) . .
C42 N8 C46 118.1(10) . .
C42 N8 Fe2 128.9(9) . .
C46 N8 Fe2 112.9(7) . .
C49 N9 C53 115.9(10) . .
C49 N9 Fe2 132.4(9) . .
C53 N9 Fe2 111.7(7) . .
C54 N10 C58 116.4(10) . .
C54 N10 Fe2 130.1(8) . .
C58 N10 Fe2 113.1(7) . .
C61 N11 C65 115.5(10) . .
C61 N11 Fe2 131.0(8) . .
C65 N11 Fe2 112.9(7) . .
C66 N12 C70 119.0(10) . .
C66 N12 Fe2 129.7(8) . .
C70 N12 Fe2 111.2(7) . .
C78 N13 C82 116.1(15) . .
C77 N14 C73 121.5(15) . .
N1 C1 C2 121.1(12) . .
N1 C1 H1 119.4 . .
C2 C1 H1 119.4 . .
C3 C2 C1 120.5(13) . .
C3 C2 H2 119.8 . .
C1 C2 H2 119.8 . .
C2 C3 C4 118.9(13) . .
C2 C3 H3 120.6 . .
C4 C3 H3 120.6 . .
C3 C4 C5 117.9(13) . .
C3 C4 C11 125.0(13) . .
C5 C4 C11 117.0(12) . .
N1 C5 C4 123.3(12) . .
N1 C5 C10 116.2(11) . .
C4 C5 C10 120.5(12) . .
N2 C6 C7 120.5(13) . .
N2 C6 H6 119.7 . .
C7 C6 H6 119.7 . .
C8 C7 C6 118.4(15) . .
C8 C7 H7 120.8 . .
C6 C7 H7 120.8 . .
C7 C8 C9 122.4(15) . .
C7 C8 H8 118.8 . .
C9 C8 H8 118.8 . .
C8 C9 C10 117.3(13) . .
C8 C9 C12 126.2(14) . .
C10 C9 C12 116.5(13) . .
C9 C10 N2 122.3(12) . .
C9 C10 C5 121.5(12) . .
N2 C10 C5 116.1(11) . .
C12 C11 C4 121.4(13) . .
C12 C11 H11 119.3 . .
C4 C11 H11 119.3 . .
C11 C12 C9 122.9(14) . .
C11 C12 H12 118.5 . .
C9 C12 H12 118.5 . .
N3 C13 C14 123.8(13) . .
N3 C13 H13 118.1 . .
C14 C13 H13 118.1 . .
C15 C14 C13 118.3(14) . .
C15 C14 H14 120.9 . .
C13 C14 H14 120.9 . .
C14 C15 C16 123.9(13) . .
C14 C15 H15 118.1 . .
C16 C15 H15 118.1 . .
C15 C16 C17 116.0(12) . .
C15 C16 C23 129.0(12) . .
C17 C16 C23 114.9(13) . .
N3 C17 C22 113.6(10) . .
N3 C17 C16 122.5(12) . .
C22 C17 C16 123.9(12) . .
N4 C18 C19 122.4(12) . .
N4 C18 H18 118.8 . .
C19 C18 H18 118.8 . .
C20 C19 C18 121.0(13) . .
C20 C19 H19 119.5 . .
C18 C19 H19 119.5 . .
C21 C20 C19 116.6(13) . .
C21 C20 H20 121.7 . .
C19 C20 H20 121.7 . .
C20 C21 C24 124.1(13) . .
C20 C21 C22 119.4(13) . .
C24 C21 C22 116.4(13) . .
N4 C22 C17 117.7(11) . .
N4 C22 C21 122.7(12) . .
C17 C22 C21 119.5(12) . .
C24 C23 C16 121.4(13) . .
C24 C23 H23 119.3 . .
C16 C23 H23 119.3 . .
C23 C24 C21 123.6(13) . .
C23 C24 H24 118.2 . .
C21 C24 H24 118.2 . .
N5 C25 C26 122.3(13) . .
N5 C25 H25 118.8 . .
C26 C25 H25 118.8 . .
C27 C26 C25 120.9(14) . .
C27 C26 H26 119.5 . .
C25 C26 H26 119.5 . .
C26 C27 C28 119.0(13) . .
C26 C27 H27 120.5 . .
C28 C27 H27 120.5 . .
C29 C28 C27 115.9(13) . .
C29 C28 C35 117.5(13) . .
C27 C28 C35 126.6(13) . .
N5 C29 C28 124.2(12) . .
N5 C29 C34 115.9(10) . .
C28 C29 C34 119.8(12) . .
N6 C30 C31 121.6(15) . .
N6 C30 H30 119.2 . .
C31 C30 H30 119.2 . .
C32 C31 C30 120.7(15) . .
C32 C31 H31 119.6 . .
C30 C31 H31 119.6 . .
C31 C32 C33 121.6(14) . .
C31 C32 H32 119.2 . .
C33 C32 H32 119.2 . .
C36 C33 C34 117.6(13) . .
C36 C33 C32 128.0(14) . .
C34 C33 C32 114.4(13) . .
N6 C34 C33 122.0(12) . .
N6 C34 C29 117.8(11) . .
C33 C34 C29 120.2(12) . .
C36 C35 C28 121.3(14) . .
C36 C35 H35 119.4 . .
C28 C35 H35 119.4 . .
C35 C36 C33 123.6(14) . .
C35 C36 H36 118.2 . .
C33 C36 H36 118.2 . .
N7 C37 C38 123.4(11) . .
N7 C37 H37 118.3 . .
C38 C37 H37 118.3 . .
C39 C38 C37 119.7(12) . .
C39 C38 H38 120.2 . .
C37 C38 H38 120.2 . .
C38 C39 C40 121.1(12) . .
C38 C39 H39 119.5 . .
C40 C39 H39 119.5 . .
C47 C40 C41 117.9(12) . .
C47 C40 C39 125.5(12) . .
C41 C40 C39 116.4(11) . .
C40 C41 N7 123.2(11) . .
C40 C41 C46 122.1(11) . .
N7 C41 C46 114.6(10) . .
N8 C42 C43 121.2(13) . .
N8 C42 H42 119.4 . .
C43 C42 H42 119.4 . .
C44 C43 C42 122.0(14) . .
C44 C43 H43 119.0 . .
C42 C43 H43 119.0 . .
C43 C44 C45 117.8(12) . .
C43 C44 H44 121.1 . .
C45 C44 H44 121.1 . .
C46 C45 C48 116.9(12) . .
C46 C45 C44 117.8(12) . .
C48 C45 C44 125.2(12) . .
N8 C46 C41 117.4(10) . .
N8 C46 C45 122.9(11) . .
C41 C46 C45 119.6(11) . .
C48 C47 C40 121.6(13) . .
C48 C47 H47 119.2 . .
C40 C47 H47 119.2 . .
C47 C48 C45 121.5(13) . .
C47 C48 H48 119.2 . .
C45 C48 H48 119.2 . .
N9 C49 C50 126.9(13) . .
N9 C49 H49 116.6 . .
C50 C49 H49 116.6 . .
C49 C50 C51 117.5(13) . .
C49 C50 H50 121.3 . .
C51 C50 H50 121.2 . .
C50 C51 C52 119.7(12) . .
C50 C51 H51 120.2 . .
C52 C51 H51 120.2 . .
C53 C52 C59 120.3(12) . .
C53 C52 C51 115.8(12) . .
C59 C52 C51 123.9(12) . .
N9 C53 C52 124.0(11) . .
N9 C53 C58 116.7(10) . .
C52 C53 C58 119.3(11) . .
N10 C54 C55 120.8(12) . .
N10 C54 H54 119.6 . .
C55 C54 H54 119.6 . .
C56 C55 C54 121.4(12) . .
C56 C55 H55 119.3 . .
C54 C55 H55 119.3 . .
C55 C56 C57 118.9(12) . .
C55 C56 H56 120.6 . .
C57 C56 H56 120.6 . .
C58 C57 C56 117.1(12) . .
C58 C57 C60 120.3(12) . .
C56 C57 C60 122.6(12) . .
C57 C58 N10 125.4(11) . .
C57 C58 C53 120.2(11) . .
N10 C58 C53 114.3(10) . .
C60 C59 C52 120.5(13) . .
C60 C59 H59 119.7 . .
C52 C59 H59 119.7 . .
C59 C60 C57 119.2(13) . .
C59 C60 H60 120.4 . .
C57 C60 H60 120.4 . .
N11 C61 C62 122.7(11) . .
N11 C61 H61 118.6 . .
C62 C61 H61 118.6 . .
C63 C62 C61 120.4(12) . .
C63 C62 H62 119.8 . .
C61 C62 H62 119.8 . .
C62 C63 C64 118.8(11) . .
C62 C63 H63 120.6 . .
C64 C63 H63 120.6 . .
C65 C64 C63 118.2(11) . .
C65 C64 C71 118.1(11) . .
C63 C64 C71 123.7(11) . .
N11 C65 C64 124.3(11) . .
N11 C65 C70 115.0(10) . .
C64 C65 C70 120.7(11) . .
N12 C66 C67 121.9(11) . .
N12 C66 H66 119.0 . .
C67 C66 H66 119.0 . .
C66 C67 C68 119.3(12) . .
C66 C67 H67 120.4 . .
C68 C67 H67 120.4 . .
C69 C68 C67 119.9(11) . .
C69 C68 H68 120.0 . .
C67 C68 H68 120.1 . .
C68 C69 C70 118.5(11) . .
C68 C69 C72 126.0(11) . .
C70 C69 C72 115.4(11) . .
C65 C70 N12 117.0(10) . .
C65 C70 C69 121.8(11) . .
N12 C70 C69 121.2(11) . .
C72 C71 C64 120.1(11) . .
C72 C71 H71 119.9 . .
C64 C71 H71 120.0 . .
C71 C72 C69 123.7(11) . .
C71 C72 H72 118.1 . .
C69 C72 H72 118.1 . .
N14 C73 C74 118.0(17) . .
N14 C73 H73 121.0 . .
C74 C73 H73 121.0 . .
C75 C74 C73 120.4(17) . .
C75 C74 H74 119.8 . .
C73 C74 H74 119.8 . .
C76 C75 C74 120.2(18) . .
C76 C75 H75 119.9 . .
C74 C75 H75 119.9 . .
C75 C76 C77 119.1(18) . .
C75 C76 C83 122.6(17) . .
C77 C76 C83 118.3(17) . .
N14 C77 C76 120.7(16) . .
N14 C77 C82 118.8(15) . .
C76 C77 C82 120.4(16) . .
N13 C78 C79 124.6(18) . .
N13 C78 H78 117.7 . .
C79 C78 H78 117.7 . .
C80 C79 C78 118.1(18) . .
C80 C79 H79 121.0 . .
C78 C79 H79 121.0 . .
C81 C80 C79 120.5(18) . .
C81 C80 H80 119.7 . .
C79 C80 H80 119.7 . .
C80 C81 C82 118.0(17) . .
C80 C81 C84 121.5(17) . .
C82 C81 C84 120.4(16) . .
N13 C82 C81 122.6(15) . .
N13 C82 C77 118.8(15) . .
C81 C82 C77 118.6(16) . .
C84 C83 C76 125.9(18) . .
C84 C83 H83 117.1 . .
C76 C83 H83 117.0 . .
C83 C84 C81 116.2(17) . .
C83 C84 H84 121.9 . .
C81 C84 H84 121.9 . .

loop_
_geom_bond_atom_site_label_1
_geom_bond_atom_site_label_2
_geom_bond_distance
_geom_bond_site_symmetry_2
In1 S1 2.439(3) .
In1 S4 2.452(3) .
In1 S3 2.447(3) .
In1 S2 2.476(3) .
In2 S5 2.423(3) .
In2 S2 2.427(3) .
In2 S6 2.492(3) .
In2 S7 2.502(3) .
In3 S8 2.410(3) .
In3 S3 2.409(3) .
In3 S9 2.499(3) .
In3 S6 2.518(3) .
In4 S10 2.397(3) .
In4 S4 2.407(3) .
In4 S9 2.502(3) .
In4 S7 2.502(3) .
In5 S11 2.449(2) .
In5 S12 2.463(3) .
In5 S13 2.469(3) .
In5 S5 2.473(3) .
In6 S12 2.400(3) .
In6 S14 2.410(3) .
In6 S15 2.495(3) .
In6 S6 2.503(3) .
In7 S13 2.413(3) .
In7 S16 2.429(3) .
In7 S7 2.518(3) .
In7 S15 2.535(3) .
In8 S8 2.421(3) .
In8 S18 2.437(3) .
In8 S14 2.458(3) .
In8 S17 2.470(3) .
In9 S19 2.403(3) .
In9 S18 2.418(3) .
In9 S15 2.489(3) .
In9 S9 2.509(3) .
In10 S19 2.441(3) .
In10 S10 2.440(3) .
In10 S1 2.443(3) 4
In10 S16 2.492(3) .
Fe1 N3 1.962(9) .
Fe1 N5 1.971(10) .
Fe1 N2 1.982(10) .
Fe1 N4 1.976(10) .
Fe1 N1 1.978(9) .
Fe1 N6 2.006(10) .
Fe2 N10 1.965(10) .
Fe2 N11 1.965(9) .
Fe2 N9 1.975(9) .
Fe2 N12 1.984(9) .
Fe2 N8 1.986(9) .
Fe2 N7 1.981(9) .
S1 In10 2.443(3) 4_545
S11 In5 2.449(2) 2_655
N1 C1 1.334(14) .
N1 C5 1.357(14) .
N2 C6 1.328(15) .
N2 C10 1.366(14) .
N3 C13 1.345(15) .
N3 C17 1.399(14) .
N4 C18 1.313(14) .
N4 C22 1.344(14) .
N5 C25 1.331(14) .
N5 C29 1.360(13) .
N6 C30 1.317(15) .
N6 C34 1.359(14) .
N7 C37 1.341(13) .
N7 C41 1.390(14) .
N8 C42 1.329(14) .
N8 C46 1.338(14) .
N9 C49 1.317(13) .
N9 C53 1.368(14) .
N10 C54 1.351(14) .
N10 C58 1.370(14) .
N11 C61 1.345(13) .
N11 C65 1.380(13) .
N12 C66 1.342(13) .
N12 C70 1.385(14) .
N13 C78 1.371(18) .
N13 C82 1.389(19) .
N14 C77 1.372(19) .
N14 C73 1.357(19) .
C1 C2 1.411(16) .
C1 H1 0.9400 .
C2 C3 1.386(18) .
C2 H2 0.9400 .
C3 C4 1.373(18) .
C3 H3 0.9400 .
C4 C5 1.415(16) .
C4 C11 1.440(18) .
C5 C10 1.420(16) .
C6 C7 1.442(18) .
C6 H6 0.9400 .
C7 C8 1.340(19) .
C7 H7 0.9400 .
C8 C9 1.361(19) .
C8 H8 0.9400 .
C9 C10 1.399(17) .
C9 C12 1.435(18) .
C11 C12 1.338(18) .
C11 H11 0.9400 .
C12 H12 0.9400 .
C13 C14 1.387(17) .
C13 H13 0.9400 .
C14 C15 1.320(18) .
C14 H14 0.9400 .
C15 C16 1.351(18) .
C15 H15 0.9400 .
C16 C17 1.416(15) .
C16 C23 1.449(18) .
C17 C22 1.418(16) .
C18 C19 1.402(16) .
C18 H18 0.9400 .
C19 C20 1.375(17) .
C19 H19 0.9400 .
C20 C21 1.383(18) .
C20 H20 0.9400 .
C21 C24 1.445(18) .
C21 C22 1.409(16) .
C23 C24 1.345(19) .
C23 H23 0.9400 .
C24 H24 0.9400 .
C25 C26 1.391(17) .
C25 H25 0.9400 .
C26 C27 1.356(17) .
C26 H26 0.9400 .
C27 C28 1.427(18) .
C27 H27 0.9400 .
C28 C29 1.408(16) .
C28 C35 1.447(18) .
C29 C34 1.414(16) .
C30 C31 1.390(18) .
C30 H30 0.9400 .
C31 C32 1.316(19) .
C31 H31 0.9400 .
C32 C33 1.426(18) .
C32 H32 0.9400 .
C33 C36 1.372(18) .
C33 C34 1.440(16) .
C35 C36 1.325(19) .
C35 H35 0.9400 .
C36 H36 0.9400 .
C37 C38 1.401(16) .
C37 H37 0.9400 .
C38 C39 1.335(16) .
C38 H38 0.9400 .
C39 C40 1.409(16) .
C39 H39 0.9400 .
C40 C47 1.406(17) .
C40 C41 1.411(16) .
C41 C46 1.416(15) .
C42 C43 1.414(16) .
C42 H42 0.9400 .
C43 C44 1.324(18) .
C43 H43 0.9400 .
C44 C45 1.414(17) .
C44 H44 0.9400 .
C45 C46 1.415(16) .
C45 C48 1.466(18) .
C47 C48 1.358(18) .
C47 H47 0.9400 .
C48 H48 0.9400 .
C49 C50 1.348(16) .
C49 H49 0.9400 .
C50 C51 1.392(17) .
C50 H50 0.9400 .
C51 C52 1.432(17) .
C51 H51 0.9400 .
C52 C53 1.395(16) .
C52 C59 1.421(17) .
C53 C58 1.426(15) .
C54 C55 1.419(16) .
C54 H54 0.9400 .
C55 C56 1.346(17) .
C55 H55 0.9400 .
C56 C57 1.412(17) .
C56 H56 0.9400 .
C57 C58 1.372(16) .
C57 C60 1.451(17) .
C59 C60 1.369(18) .
C59 H59 0.9400 .
C60 H60 0.9400 .
C61 C62 1.414(15) .
C61 H61 0.9400 .
C62 C63 1.361(16) .
C62 H62 0.9400 .
C63 C64 1.391(16) .
C63 H63 0.9400 .
C64 C65 1.394(15) .
C64 C71 1.449(16) .
C65 C70 1.400(15) .
C66 C67 1.407(15) .
C66 H66 0.9400 .
C67 C68 1.391(16) .
C67 H67 0.9400 .
C68 C69 1.389(16) .
C68 H68 0.9400 .
C69 C70 1.418(15) .
C69 C72 1.437(16) .
C71 C72 1.334(16) .
C71 H71 0.9400 .
C72 H72 0.9400 .
C73 C74 1.46(2) .
C73 H73 0.9400 .
C74 C75 1.35(2) .
C74 H74 0.9400 .
C75 C76 1.41(2) .
C75 H75 0.9400 .
C76 C77 1.39(2) .
C76 C83 1.43(2) .
C77 C82 1.47(2) .
C78 C79 1.40(2) .
C78 H78 0.9400 .
C79 C80 1.41(2) .
C79 H79 0.9400 .
C80 C81 1.39(2) .
C80 H80 0.9400 .
C81 C82 1.44(2) .
C81 C84 1.48(2) .
C83 C84 1.36(2) .
C83 H83 0.9400 .
C84 H84 0.9400 .

loop_
_geom_torsion_atom_site_label_1
_geom_torsion_atom_site_label_2
_geom_torsion_atom_site_label_3
_geom_torsion_atom_site_label_4
_geom_torsion
_geom_torsion_site_symmetry_1
_geom_torsion_site_symmetry_4
S4 In1 S1 In10 -74.05(14) . 4_545
S3 In1 S1 In10 44.08(16) . 4_545
S2 In1 S1 In10 165.81(12) . 4_545
S5 In2 S2 In1 -176.06(12) . .
S6 In2 S2 In1 65.11(13) . .
S7 In2 S2 In1 -56.54(14) . .
S1 In1 S2 In2 171.57(12) . .
S4 In1 S2 In2 59.13(15) . .
S3 In1 S2 In2 -67.47(15) . .
S8 In3 S3 In1 -179.89(13) . .
S9 In3 S3 In1 62.86(15) . .
S6 In3 S3 In1 -54.76(17) . .
S1 In1 S3 In3 -179.63(12) . .
S4 In1 S3 In3 -66.95(16) . .
S2 In1 S3 In3 61.25(16) . .
S10 In4 S4 In1 -174.59(13) . .
S9 In4 S4 In1 -58.02(15) . .
S7 In4 S4 In1 63.19(15) . .
S1 In1 S4 In4 -179.24(12) . .
S3 In1 S4 In4 63.05(16) . .
S2 In1 S4 In4 -63.87(16) . .
S2 In2 S5 In5 -177.89(12) . .
S6 In2 S5 In5 -59.99(15) . .
S7 In2 S5 In5 59.90(15) . .
S11 In5 S5 In2 -177.61(12) . .
S12 In5 S5 In2 62.82(15) . .
S13 In5 S5 In2 -65.17(15) . .
S5 In2 S6 In6 58.81(14) . .
S2 In2 S6 In6 178.68(11) . .
S7 In2 S6 In6 -58.96(13) . .
S5 In2 S6 In3 179.23(11) . .
S2 In2 S6 In3 -60.91(13) . .
S7 In2 S6 In3 61.45(13) . .
S12 In6 S6 In2 -59.93(14) . .
S14 In6 S6 In2 -178.20(11) . .
S15 In6 S6 In2 59.64(13) . .
S12 In6 S6 In3 -179.86(11) . .
S14 In6 S6 In3 61.87(13) . .
S15 In6 S6 In3 -60.29(14) . .
S8 In3 S6 In2 179.94(12) . .
S3 In3 S6 In2 56.42(15) . .
S9 In3 S6 In2 -61.20(13) . .
S8 In3 S6 In6 -60.64(15) . .
S3 In3 S6 In6 175.83(12) . .
S9 In3 S6 In6 58.21(13) . .
S5 In2 S7 In4 -177.67(11) . .
S2 In2 S7 In4 60.89(14) . .
S6 In2 S7 In4 -58.87(13) . .
S5 In2 S7 In7 -59.59(14) . .
S2 In2 S7 In7 178.97(11) . .
S6 In2 S7 In7 59.21(14) . .
S10 In4 S7 In2 179.11(10) . .
S4 In4 S7 In2 -63.01(14) . .
S9 In4 S7 In2 58.50(13) . .
S10 In4 S7 In7 59.65(14) . .
S4 In4 S7 In7 177.53(11) . .
S9 In4 S7 In7 -60.95(13) . .
S13 In7 S7 In2 61.59(14) . .
S16 In7 S7 In2 -176.24(11) . .
S15 In7 S7 In2 -57.61(13) . .
S13 In7 S7 In4 179.60(11) . .
S16 In7 S7 In4 -58.23(13) . .
S15 In7 S7 In4 60.39(13) . .
S3 In3 S8 In8 -178.79(13) . .
S9 In3 S8 In8 -62.15(15) . .
S6 In3 S8 In8 56.13(16) . .
S18 In8 S8 In3 68.37(16) . .
S14 In8 S8 In3 -62.50(16) . .
S17 In8 S8 In3 -176.88(13) . .
S10 In4 S9 In3 174.48(11) . .
S4 In4 S9 In3 58.41(14) . .
S7 In4 S9 In3 -61.35(13) . .
S10 In4 S9 In9 -64.12(13) . .
S4 In4 S9 In9 179.81(11) . .
S7 In4 S9 In9 60.04(13) . .
S8 In3 S9 In4 -177.46(11) . .
S3 In3 S9 In4 -59.53(14) . .
S6 In3 S9 In4 61.17(13) . .
S8 In3 S9 In9 61.95(14) . .
S3 In3 S9 In9 179.88(11) . .
S6 In3 S9 In9 -59.42(13) . .
S19 In9 S9 In4 61.26(13) . .
S18 In9 S9 In4 -179.99(11) . .
S15 In9 S9 In4 -58.75(13) . .
S19 In9 S9 In3 -177.83(11) . .
S18 In9 S9 In3 -59.08(13) . .
S15 In9 S9 In3 62.16(13) . .
S4 In4 S10 In10 -178.81(13) . .
S9 In4 S10 In10 62.26(14) . .
S7 In4 S10 In10 -60.07(15) . .
S19 In10 S10 In4 -64.04(15) . .
S1 In10 S10 In4 -173.78(11) 4 .
S16 In10 S10 In4 62.26(14) . .
S12 In5 S11 In5 63.23(9) . 2_655
S13 In5 S11 In5 -179.05(8) . 2_655
S5 In5 S11 In5 -60.07(9) . 2_655
S14 In6 S12 In5 173.03(12) . .
S15 In6 S12 In5 -64.22(14) . .
S6 In6 S12 In5 58.41(15) . .
S11 In5 S12 In6 177.85(12) . .
S13 In5 S12 In6 67.55(15) . .
S5 In5 S12 In6 -60.24(15) . .
S16 In7 S13 In5 -179.60(10) . .
S7 In7 S13 In5 -60.54(13) . .
S15 In7 S13 In5 59.38(13) . .
S11 In5 S13 In7 -177.86(9) . .
S12 In5 S13 In7 -64.32(14) . .
S5 In5 S13 In7 64.00(14) . .
S12 In6 S14 In8 174.55(12) . .
S15 In6 S14 In8 56.11(15) . .
S6 In6 S14 In8 -64.89(14) . .
S8 In8 S14 In6 71.08(15) . .
S18 In8 S14 In6 -60.28(15) . .
S17 In8 S14 In6 -170.98(14) . .
S12 In6 S15 In9 -177.34(11) . .
S14 In6 S15 In9 -57.01(14) . .
S6 In6 S15 In9 59.24(13) . .
S12 In6 S15 In7 64.40(13) . .
S14 In6 S15 In7 -175.27(11) . .
S6 In6 S15 In7 -59.02(13) . .
S19 In9 S15 In6 179.99(10) . .
S18 In9 S15 In6 60.17(13) . .
S9 In9 S15 In6 -59.55(13) . .
S19 In9 S15 In7 -61.77(13) . .
S18 In9 S15 In7 178.41(11) . .
S9 In9 S15 In7 58.69(13) . .
S13 In7 S15 In6 -62.87(13) . .
S16 In7 S15 In6 174.33(10) . .
S7 In7 S15 In6 57.08(13) . .
S13 In7 S15 In9 -179.73(11) . .
S16 In7 S15 In9 57.47(13) . .
S7 In7 S15 In9 -59.78(13) . .
S13 In7 S16 In10 -177.13(11) . .
S7 In7 S16 In10 62.28(13) . .
S15 In7 S16 In10 -56.57(13) . .
S19 In10 S16 In7 62.27(13) . .
S10 In10 S16 In7 -66.57(13) . .
S1 In10 S16 In7 170.66(10) 4 .
S19 In9 S18 In8 176.95(11) . .
S15 In9 S18 In8 -63.32(14) . .
S9 In9 S18 In8 57.82(14) . .
S8 In8 S18 In9 -66.87(15) . .
S14 In8 S18 In9 64.14(15) . .
S17 In8 S18 In9 174.85(13) . .
S18 In9 S19 In10 -174.39(11) . .
S15 In9 S19 In10 64.79(13) . .
S9 In9 S19 In10 -56.21(13) . .
S10 In10 S19 In9 60.50(14) . .
S1 In10 S19 In9 177.10(11) 4 .
S16 In10 S19 In9 -65.67(13) . .
N3 Fe1 N1 C1 82.7(10) . .
N5 Fe1 N1 C1 -11.7(10) . .
N2 Fe1 N1 C1 173.8(10) . .
N4 Fe1 N1 C1 127(4) . .
N6 Fe1 N1 C1 -95.0(10) . .
N3 Fe1 N1 C5 -96.1(8) . .
N5 Fe1 N1 C5 169.5(8) . .
N2 Fe1 N1 C5 -5.0(8) . .
N4 Fe1 N1 C5 -52(4) . .
N6 Fe1 N1 C5 86.2(8) . .
N3 Fe1 N2 C6 -85.5(13) . .
N5 Fe1 N2 C6 133(3) . .
N4 Fe1 N2 C6 -2.5(13) . .
N1 Fe1 N2 C6 -178.3(13) . .
N6 Fe1 N2 C6 92.1(13) . .
N3 Fe1 N2 C10 98.6(9) . .
N5 Fe1 N2 C10 -43(4) . .
N4 Fe1 N2 C10 -178.4(9) . .
N1 Fe1 N2 C10 5.8(9) . .
N6 Fe1 N2 C10 -83.8(9) . .
N5 Fe1 N3 C13 88.4(12) . .
N2 Fe1 N3 C13 -87.0(12) . .
N4 Fe1 N3 C13 -180.0(12) . .
N1 Fe1 N3 C13 -4.0(12) . .
N6 Fe1 N3 C13 136(6) . .
N5 Fe1 N3 C17 -95.2(8) . .
N2 Fe1 N3 C17 89.4(8) . .
N4 Fe1 N3 C17 -3.6(8) . .
N1 Fe1 N3 C17 172.4(8) . .
N6 Fe1 N3 C17 -47(7) . .
N3 Fe1 N4 C18 -177.1(11) . .
N5 Fe1 N4 C18 -83.0(11) . .
N2 Fe1 N4 C18 91.9(11) . .
N1 Fe1 N4 C18 139(4) . .
N6 Fe1 N4 C18 0.5(11) . .
N3 Fe1 N4 C22 0.9(8) . .
N5 Fe1 N4 C22 95.0(8) . .
N2 Fe1 N4 C22 -90.2(8) . .
N1 Fe1 N4 C22 -43(4) . .
N6 Fe1 N4 C22 178.4(8) . .
N3 Fe1 N5 C25 -1.5(11) . .
N2 Fe1 N5 C25 140(3) . .
N4 Fe1 N5 C25 -84.6(11) . .
N1 Fe1 N5 C25 91.6(11) . .
N6 Fe1 N5 C25 -178.9(11) . .
N3 Fe1 N5 C29 178.3(8) . .
N2 Fe1 N5 C29 -40(4) . .
N4 Fe1 N5 C29 95.2(8) . .
N1 Fe1 N5 C29 -88.6(8) . .
N6 Fe1 N5 C29 0.9(7) . .
N3 Fe1 N6 C30 130(6) . .
N5 Fe1 N6 C30 178.4(11) . .
N2 Fe1 N6 C30 -6.5(11) . .
N4 Fe1 N6 C30 86.8(11) . .
N1 Fe1 N6 C30 -89.3(11) . .
N3 Fe1 N6 C34 -49(7) . .
N5 Fe1 N6 C34 -1.1(8) . .
N2 Fe1 N6 C34 174.1(8) . .
N4 Fe1 N6 C34 -92.7(8) . .
N1 Fe1 N6 C34 91.2(8) . .
N10 Fe2 N7 C37 -92(5) . .
N11 Fe2 N7 C37 8.5(10) . .
N9 Fe2 N7 C37 -84.3(10) . .
N12 Fe2 N7 C37 91.3(10) . .
N8 Fe2 N7 C37 -175.3(10) . .
N10 Fe2 N7 C41 83(5) . .
N11 Fe2 N7 C41 -176.4(8) . .
N9 Fe2 N7 C41 90.8(8) . .
N12 Fe2 N7 C41 -93.6(8) . .
N8 Fe2 N7 C41 -0.3(7) . .
N10 Fe2 N8 C42 3.8(10) . .
N11 Fe2 N8 C42 -156(2) . .
N9 Fe2 N8 C42 86.7(10) . .
N12 Fe2 N8 C42 -91.1(10) . .
N7 Fe2 N8 C42 179.2(10) . .
N10 Fe2 N8 C46 -174.5(7) . .
N11 Fe2 N8 C46 26(3) . .
N9 Fe2 N8 C46 -91.6(8) . .
N12 Fe2 N8 C46 90.6(8) . .
N7 Fe2 N8 C46 0.9(7) . .
N10 Fe2 N9 C49 172.7(12) . .
N11 Fe2 N9 C49 -96.2(11) . .
N12 Fe2 N9 C49 -129(4) . .
N8 Fe2 N9 C49 75.8(11) . .
N7 Fe2 N9 C49 -6.7(12) . .
N10 Fe2 N9 C53 -9.9(8) . .
N11 Fe2 N9 C53 81.2(8) . .
N12 Fe2 N9 C53 48(5) . .
N8 Fe2 N9 C53 -106.8(8) . .
N7 Fe2 N9 C53 170.7(8) . .
N11 Fe2 N10 C54 90.8(11) . .
N9 Fe2 N10 C54 -176.5(11) . .
N12 Fe2 N10 C54 8.0(11) . .
N8 Fe2 N10 C54 -86.0(11) . .
N7 Fe2 N10 C54 -168(5) . .
N11 Fe2 N10 C58 -82.1(8) . .
N9 Fe2 N10 C58 10.6(8) . .
N12 Fe2 N10 C58 -165.0(8) . .
N8 Fe2 N10 C58 101.1(8) . .
N7 Fe2 N10 C58 19(5) . .
N10 Fe2 N11 C61 84.6(10) . .
N9 Fe2 N11 C61 1.7(11) . .
N12 Fe2 N11 C61 178.9(11) . .
N8 Fe2 N11 C61 -116(2) . .
N7 Fe2 N11 C61 -90.9(10) . .
N10 Fe2 N11 C65 -104.1(8) . .
N9 Fe2 N11 C65 173.0(7) . .
N12 Fe2 N11 C65 -9.8(7) . .
N8 Fe2 N11 C65 55(3) . .
N7 Fe2 N11 C65 80.4(7) . .
N10 Fe2 N12 C66 -83.3(10) . .
N11 Fe2 N12 C66 -174.2(10) . .
N9 Fe2 N12 C66 -141(4) . .
N8 Fe2 N12 C66 14.1(10) . .
N7 Fe2 N12 C66 96.4(10) . .
N10 Fe2 N12 C70 99.0(8) . .
N11 Fe2 N12 C70 8.1(8) . .
N9 Fe2 N12 C70 41(5) . .
N8 Fe2 N12 C70 -163.6(8) . .
N7 Fe2 N12 C70 -81.2(8) . .
C5 N1 C1 C2 -4.0(16) . .
Fe1 N1 C1 C2 177.2(8) . .
N1 C1 C2 C3 2.3(18) . .
C1 C2 C3 C4 0(2) . .
C2 C3 C4 C5 0(2) . .
C2 C3 C4 C11 -179.9(13) . .
C1 N1 C5 C4 4.0(18) . .
Fe1 N1 C5 C4 -177.0(10) . .
C1 N1 C5 C10 -175.6(11) . .
Fe1 N1 C5 C10 3.4(14) . .
C3 C4 C5 N1 -2(2) . .
C11 C4 C5 N1 178.0(12) . .
C3 C4 C5 C10 177.5(13) . .
C11 C4 C5 C10 -2.3(19) . .
C10 N2 C6 C7 1(2) . .
Fe1 N2 C6 C7 -175.1(12) . .
N2 C6 C7 C8 1(3) . .
C6 C7 C8 C9 -1(3) . .
C7 C8 C9 C10 1(3) . .
C7 C8 C9 C12 -176.7(17) . .
C8 C9 C10 N2 1(2) . .
C12 C9 C10 N2 178.1(13) . .
C8 C9 C10 C5 -178.5(15) . .
C12 C9 C10 C5 -1(2) . .
C6 N2 C10 C9 -1(2) . .
Fe1 N2 C10 C9 175.2(11) . .
C6 N2 C10 C5 178.0(13) . .
Fe1 N2 C10 C5 -5.7(15) . .
N1 C5 C10 C9 -179.3(12) . .
C4 C5 C10 C9 1(2) . .
N1 C5 C10 N2 1.6(18) . .
C4 C5 C10 N2 -178.1(12) . .
C3 C4 C11 C12 -176.0(15) . .
C5 C4 C11 C12 4(2) . .
C4 C11 C12 C9 -4(2) . .
C8 C9 C12 C11 179.8(17) . .
C10 C9 C12 C11 2(2) . .
C17 N3 C13 C14 -1.9(19) . .
Fe1 N3 C13 C14 174.4(10) . .
N3 C13 C14 C15 0(2) . .
C13 C14 C15 C16 4(2) . .
C14 C15 C16 C17 -6(2) . .
C14 C15 C16 C23 178.2(14) . .
C13 N3 C17 C22 -177.5(11) . .
Fe1 N3 C17 C22 5.5(13) . .
C13 N3 C17 C16 0.4(17) . .
Fe1 N3 C17 C16 -176.6(9) . .
C15 C16 C17 N3 3.1(18) . .
C23 C16 C17 N3 179.9(11) . .
C15 C16 C17 C22 -179.2(12) . .
C23 C16 C17 C22 -2.4(18) . .
C22 N4 C18 C19 3.7(18) . .
Fe1 N4 C18 C19 -178.4(9) . .
N4 C18 C19 C20 -4(2) . .
C18 C19 C20 C21 2(2) . .
C19 C20 C21 C24 176.9(12) . .
C19 C20 C21 C22 -0.1(19) . .
C18 N4 C22 C17 -179.8(11) . .
Fe1 N4 C22 C17 2.0(13) . .
C18 N4 C22 C21 -2.2(17) . .
Fe1 N4 C22 C21 179.6(9) . .
N3 C17 C22 N4 -5.0(16) . .
C16 C17 C22 N4 177.2(11) . .
N3 C17 C22 C21 177.3(10) . .
C16 C17 C22 C21 -0.6(19) . .
C20 C21 C22 N4 0.4(19) . .
C24 C21 C22 N4 -176.9(11) . .
C20 C21 C22 C17 177.9(12) . .
C24 C21 C22 C17 0.7(18) . .
C15 C16 C23 C24 -178.2(14) . .
C17 C16 C23 C24 5.5(19) . .
C16 C23 C24 C21 -6(2) . .
C20 C21 C24 C23 -174.6(14) . .
C22 C21 C24 C23 2(2) . .
C29 N5 C25 C26 5.3(17) . .
Fe1 N5 C25 C26 -175.0(9) . .
N5 C25 C26 C27 -4(2) . .
C25 C26 C27 C28 2.0(19) . .
C26 C27 C28 C29 -0.9(18) . .
C26 C27 C28 C35 -178.3(12) . .
C25 N5 C29 C28 -4.2(17) . .
Fe1 N5 C29 C28 176.0(9) . .
C25 N5 C29 C34 179.2(10) . .
Fe1 N5 C29 C34 -0.6(12) . .
C27 C28 C29 N5 2.0(18) . .
C35 C28 C29 N5 179.7(11) . .
C27 C28 C29 C34 178.5(11) . .
C35 C28 C29 C34 -3.9(17) . .
C34 N6 C30 C31 -2.9(19) . .
Fe1 N6 C30 C31 177.7(9) . .
N6 C30 C31 C32 1(2) . .
C30 C31 C32 C33 2(2) . .
C31 C32 C33 C36 178.7(14) . .
C31 C32 C33 C34 -3(2) . .
C30 N6 C34 C33 1.5(17) . .
Fe1 N6 C34 C33 -179.0(9) . .
C30 N6 C34 C29 -178.5(11) . .
Fe1 N6 C34 C29 1.1(13) . .
C36 C33 C34 N6 179.9(11) . .
C32 C33 C34 N6 1.3(17) . .
C36 C33 C34 C29 -0.2(17) . .
C32 C33 C34 C29 -178.7(11) . .
N5 C29 C34 N6 -0.3(15) . .
C28 C29 C34 N6 -177.1(10) . .
N5 C29 C34 C33 179.7(10) . .
C28 C29 C34 C33 3.0(17) . .
C29 C28 C35 C36 2(2) . .
C27 C28 C35 C36 179.4(13) . .
C28 C35 C36 C33 1(2) . .
C34 C33 C36 C35 -2(2) . .
C32 C33 C36 C35 176.6(14) . .
C41 N7 C37 C38 1.4(17) . .
Fe2 N7 C37 C38 176.3(9) . .
N7 C37 C38 C39 -1(2) . .
C37 C38 C39 C40 2(2) . .
C38 C39 C40 C47 -176.7(13) . .
C38 C39 C40 C41 -2.9(18) . .
C47 C40 C41 N7 177.9(11) . .
C39 C40 C41 N7 3.5(17) . .
C47 C40 C41 C46 -0.4(18) . .
C39 C40 C41 C46 -174.7(11) . .
C37 N7 C41 C40 -2.8(16) . .
Fe2 N7 C41 C40 -178.7(9) . .
C37 N7 C41 C46 175.5(10) . .
Fe2 N7 C41 C46 -0.3(12) . .
C46 N8 C42 C43 2.5(17) . .
Fe2 N8 C42 C43 -175.7(9) . .
N8 C42 C43 C44 -3(2) . .
C42 C43 C44 C45 1(2) . .
C43 C44 C45 C46 0.6(19) . .
C43 C44 C45 C48 -178.3(13) . .
C42 N8 C46 C41 -179.9(10) . .
Fe2 N8 C46 C41 -1.3(12) . .
C42 N8 C46 C45 -0.5(16) . .
Fe2 N8 C46 C45 178.0(9) . .
C40 C41 C46 N8 179.5(10) . .
N7 C41 C46 N8 1.1(15) . .
C40 C41 C46 C45 0.1(18) . .
N7 C41 C46 C45 -178.2(10) . .
C48 C45 C46 N8 177.9(10) . .
C44 C45 C46 N8 -1.1(18) . .
C48 C45 C46 C41 -2.7(17) . .
C44 C45 C46 C41 178.2(11) . .
C41 C40 C47 C48 4(2) . .
C39 C40 C47 C48 177.3(12) . .
C40 C47 C48 C45 -6(2) . .
C46 C45 C48 C47 6.0(19) . .
C44 C45 C48 C47 -175.1(13) . .
C53 N9 C49 C50 -2.2(19) . .
Fe2 N9 C49 C50 175.1(10) . .
N9 C49 C50 C51 -2(2) . .
C49 C50 C51 C52 4(2) . .
C50 C51 C52 C53 -1.7(19) . .
C50 C51 C52 C59 177.4(13) . .
C49 N9 C53 C52 5.0(18) . .
Fe2 N9 C53 C52 -172.9(10) . .
C49 N9 C53 C58 -174.4(10) . .
Fe2 N9 C53 C58 7.8(13) . .
C59 C52 C53 N9 177.8(12) . .
C51 C52 C53 N9 -3.1(18) . .
C59 C52 C53 C58 -2.8(18) . .
C51 C52 C53 C58 176.3(11) . .
C58 N10 C54 C55 1.2(17) . .
Fe2 N10 C54 C55 -171.5(9) . .
N10 C54 C55 C56 0(2) . .
C54 C55 C56 C57 0.2(19) . .
C55 C56 C57 C58 -1.2(18) . .
C55 C56 C57 C60 -178.4(12) . .
C56 C57 C58 N10 2.4(19) . .
C60 C57 C58 N10 179.7(12) . .
C56 C57 C58 C53 -176.8(11) . .
C60 C57 C58 C53 0.5(19) . .
C54 N10 C58 C57 -2.4(18) . .
Fe2 N10 C58 C57 171.6(10) . .
C54 N10 C58 C53 176.8(10) . .
Fe2 N10 C58 C53 -9.2(13) . .
N9 C53 C58 C57 -179.9(11) . .
C52 C53 C58 C57 0.7(18) . .
N9 C53 C58 N10 0.9(16) . .
C52 C53 C58 N10 -178.5(11) . .
C53 C52 C59 C60 4(2) . .
C51 C52 C59 C60 -175.3(13) . .
C52 C59 C60 C57 -2(2) . .
C58 C57 C60 C59 0(2) . .
C56 C57 C60 C59 177.4(12) . .
C65 N11 C61 C62 -1.2(16) . .
Fe2 N11 C61 C62 169.9(9) . .
N11 C61 C62 C63 -0.2(19) . .
C61 C62 C63 C64 1.7(19) . .
C62 C63 C64 C65 -1.7(18) . .
C62 C63 C64 C71 177.4(11) . .
C61 N11 C65 C64 1.1(16) . .
Fe2 N11 C65 C64 -171.6(9) . .
C61 N11 C65 C70 -177.6(10) . .
Fe2 N11 C65 C70 9.7(12) . .
C63 C64 C65 N11 0.3(17) . .
C71 C64 C65 N11 -178.8(10) . .
C63 C64 C65 C70 178.9(11) . .
C71 C64 C65 C70 -0.2(17) . .
C70 N12 C66 C67 2.5(16) . .
Fe2 N12 C66 C67 -175.1(8) . .
N12 C66 C67 C68 1.2(18) . .
C66 C67 C68 C69 -4.2(19) . .
C67 C68 C69 C70 3.5(18) . .
C67 C68 C69 C72 -179.6(12) . .
N11 C65 C70 N12 -2.9(15) . .
C64 C65 C70 N12 178.4(10) . .
N11 C65 C70 C69 177.1(10) . .
C64 C65 C70 C69 -1.7(18) . .
C66 N12 C70 C65 176.8(10) . .
Fe2 N12 C70 C65 -5.3(13) . .
C66 N12 C70 C69 -3.2(17) . .
Fe2 N12 C70 C69 174.8(9) . .
C68 C69 C70 C65 -179.8(11) . .
C72 C69 C70 C65 3.0(17) . .
C68 C69 C70 N12 0.2(18) . .
C72 C69 C70 N12 -177.0(10) . .
C65 C64 C71 C72 0.5(17) . .
C63 C64 C71 C72 -178.6(12) . .
C64 C71 C72 C69 1.1(19) . .
C68 C69 C72 C71 -179.8(12) . .
C70 C69 C72 C71 -2.8(18) . .
C77 N14 C73 C74 -4(3) . .
N14 C73 C74 C75 3(3) . .
C73 C74 C75 C76 -2(3) . .
C74 C75 C76 C77 1(3) . .
C74 C75 C76 C83 -178.8(17) . .
C73 N14 C77 C76 4(3) . .
C73 N14 C77 C82 -178.4(15) . .
C75 C76 C77 N14 -2(3) . .
C83 C76 C77 N14 177.9(16) . .
C75 C76 C77 C82 -179.7(15) . .
C83 C76 C77 C82 0(3) . .
C82 N13 C78 C79 -2(2) . .
N13 C78 C79 C80 -1(3) . .
C78 C79 C80 C81 3(3) . .
C79 C80 C81 C82 -1(2) . .
C79 C80 C81 C84 174.7(16) . .
C78 N13 C82 C81 4(2) . .
C78 N13 C82 C77 -176.8(13) . .
C80 C81 C82 N13 -2(2) . .
C84 C81 C82 N13 -178.0(14) . .
C80 C81 C82 C77 178.1(14) . .
C84 C81 C82 C77 2(2) . .
N14 C77 C82 N13 0(2) . .
C76 C77 C82 N13 177.6(15) . .
N14 C77 C82 C81 179.2(14) . .
C76 C77 C82 C81 -3(2) . .
C75 C76 C83 C84 -176.6(18) . .
C77 C76 C83 C84 4(3) . .
C76 C83 C84 C81 -4(3) . .
C80 C81 C84 C83 -174.8(16) . .
C82 C81 C84 C83 1(2) . .

loop_
_platon_squeeze_void_nr
_platon_squeeze_void_average_x
_platon_squeeze_void_average_y
_platon_squeeze_void_average_z
_platon_squeeze_void_volume
_platon_squeeze_void_count_electrons
1 0.160 0.531 0.006 40.1 4.4
2 0.340 0.969 -0.006 39.1 5.2
3 0.660 0.031 0.006 40.1 4.4
4 0.840 0.469 -0.006 39.1 5.2
5 0.500 -0.005 0.250 762.6 51.1
6 1.000 0.495 0.250 762.6 51.1
7 0.189 0.143 0.110 26.4 7.4
8 0.689 0.643 0.110 26.4 7.4
9 0.275 0.539 0.200 92.9 7.8
10 0.775 1.039 0.200 92.9 7.8
11 0.225 0.039 0.300 92.9 7.8
12 0.725 0.539 0.300 92.9 7.8
13 0.311 0.643 0.390 26.4 7.6
14 0.811 0.143 0.390 26.4 7.6
15 0.340 0.031 0.494 39.4 5.3
16 0.840 0.531 0.494 39.4 5.3
17 0.161 0.466 0.507 38.0 3.6
18 0.661 -0.034 0.507 38.0 3.6
19 0.500 1.005 0.750 760.1 53.9
20 1.000 0.505 0.750 760.1 53.9
21 0.189 0.857 0.610 26.4 7.6
22 0.689 0.357 0.610 26.4 7.6
23 0.275 0.461 0.700 92.8 7.4
24 0.775 -0.039 0.700 92.8 7.4
25 0.225 0.961 0.800 92.9 7.2
26 0.725 0.461 0.800 92.9 7.2
27 0.311 0.357 0.890 26.4 8.1
28 0.811 0.857 0.890 26.4 8.1
